data_7700431
loop_
_publ_author_name
'Starobrat, Agnieszka'
'Jaro\'n, Tomasz'
'Grochala, Wojciech'

_publ_section_title
;
 Two new derivatives of scandium borohydride,
 MSc(BH<sub>4</sub>)<sub>4</sub>, M = Rb, Cs, prepared via a one-pot
 solvent-mediated method.
;
_journal_issue 31
_journal_name_full 'Dalton transactions (Cambridge, England : 2003)'
_journal_page_first 11829
_journal_page_last 11837
_journal_paper_doi 10.1039/c9dt01967g
_journal_volume 48
_journal_year 2019
_chemical_formula_sum 'B4 H16 Rb Sc'
_chemical_formula_weight 189.8
_chemical_name_systematic 'Rubidium scandium borohydride'
_space_group_IT_number 57
_space_group_name_Hall '-P 2c 2b'
_space_group_name_H-M_alt 'P b c m'
_symmetry_cell_setting orthorhombic
_symmetry_Int_Tables_number 57
_symmetry_space_group_name_Hall '-P 2c 2b'
_symmetry_space_group_name_H-M 'P b c m'
_audit_update_record
;
2019-06-26 deposited with the CCDC.    2019-07-02 downloaded from the CCDC.
;
_cell_angle_alpha 90
_cell_angle_beta 90
_cell_angle_gamma 90
_cell_formula_units_Z 4
_cell_length_a 7.6514(10)
_cell_length_b 11.1821(14)
_cell_length_c 11.2443(14)
_cell_measurement_temperature 293
_cell_volume 962.0(2)
_diffrn_ambient_temperature 293
_diffrn_detector one-dimensional
_diffrn_detector_type LYNXEYE
_diffrn_measurement_device_type 'Bruker D8 Discover'
_diffrn_radiation_probe x-ray
_diffrn_radiation_type 'Cu K\a'
_diffrn_radiation_wavelength 1.54187
_exptl_absorpt_coefficient_mu 11.84
_exptl_crystal_colour white
_exptl_crystal_density_diffrn 1.3104
_exptl_crystal_F_000 376
_pd_char_colour white
_pd_instr_location ' ?'
_pd_meas_2theta_range_inc 0.015
_pd_meas_2theta_range_max 89.999
_pd_meas_2theta_range_min 6.000
_pd_meas_number_of_points 5475
_pd_meas_scan_method cont
_pd_proc_2theta_range_inc 0.015
_pd_proc_2theta_range_max 89.999
_pd_proc_2theta_range_min 6
_pd_proc_ls_background_function '35 Legendre polynoms'
_pd_proc_ls_pref_orient_corr none
_pd_proc_ls_profile_function Pseudo-Voigt
_pd_proc_ls_prof_R_factor 0.0084
_pd_proc_ls_prof_wR_expected 0.2537
_pd_proc_ls_prof_wR_factor 0.0123
_pd_spec_mounting 'quartz capillary'
_pd_spec_mount_mode transmission
_pd_spec_shape cylinder
_refine_ls_goodness_of_fit_all 0.05
_refine_ls_hydrogen_treatment refall
_refine_ls_number_constraints 1
_refine_ls_number_parameters 88
_refine_ls_number_restraints 39
_refine_ls_R_factor_all 0.0618
_refine_ls_R_factor_gt 0.0229
_refine_ls_shift/su_max 0.0153
_refine_ls_shift/su_mean 0.0019
_refine_ls_weighting_scheme sigma
_refine_ls_wR_factor_all 0.0356
_refine_ls_wR_factor_gt 0.0212
_cod_data_source_file c9dt01967g2.cif
_cod_data_source_block I
_cod_depositor_comments
;
The following automatic conversions were performed:

'_diffrn_radiation_probe' value 'X-ray' changed to 'x-ray' according
to
/home/data/users/saulius/crontab/automatic-downloads/rss-feeds/RSC/lib/dictionaries/cif_core.dic
dictionary named 'cif_core.dic' version 2.4.2 from 2011-04-26.

Automatic conversion script
Id: cif_fix_values 4973 2017-02-22 13:04:09Z antanas 

 Adding full bibliography for 7700431--7700434.cif.
;
_cod_original_cell_volume 962.1(2)
_cod_original_formula_sum 'B4 H16 Rb1 Sc1'
_cod_database_code 7700431

loop_
_space_group_symop_id
_space_group_symop_operation_xyz
1 x,y,z
2 -x,-y,z+1/2
3 -x,y+1/2,-z+1/2
4 x,-y+1/2,-z
5 -x,-y,-z
6 x,y,-z+1/2
7 x,-y+1/2,z+1/2
8 -x,y+1/2,z

loop_
_atom_site_label
_atom_site_type_symbol
_atom_site_fract_x
_atom_site_fract_y
_atom_site_fract_z
_atom_site_adp_type
_atom_site_U_iso_or_equiv
_atom_site_site_symmetry_multiplicity
_atom_site_occupancy
_atom_site_calc_flag
Rb1 Rb 0.5835(3) 0.25 -0.5 Uani 0.0908(19) 4 1 d
Sc1 Sc 0.1582(4) 0.1354(4) -0.75 Uani 0.060(3) 4 1 d
B1 B 0.2300(3) 0.0240(6) -0.57863(4) Uiso 0.022(5) 8 1 d
H11 H 0.3561(4) 0.0550(7) -0.62486(2) Uiso 0.027(6) 8 1 d
H12 H 0.2650(3) -0.0304(8) -0.49511(9) Uiso 0.027(6) 8 1 d
H13 H 0.1484(7) 0.1060(6) -0.5518(2) Uiso 0.027(6) 8 1 d
H14 H 0.150449 -0.0348(4) -0.642759 Uiso 0.027(6) 8 1 d
B2 B 0.8576(7) 0.1826(9) -0.75 Uiso 0.022(5) 4 1 d
H21 H 0.9222(10) 0.2222(7) -0.83351(4) Uiso 0.027(6) 8 1 d
H22 H 0.7111(8) 0.2055(13) -0.75 Uiso 0.027(6) 4 1 d
H23 H 0.874756 0.0804(9) -0.75 Uiso 0.027(6) 4 1 d
B3 B 0.3233(2) 0.3137(7) -0.75 Uiso 0.022(5) 4 1 d
H31 H 0.4162(4) 0.2328(7) -0.75 Uiso 0.027(6) 4 1 d
H32 H 0.2366(2) 0.3107(6) -0.66649(4) Uiso 0.027(6) 8 1 d
H33 H 0.403755 0.4005(7) -0.75 Uiso 0.027(6) 4 1 d

loop_
_atom_site_aniso_label
_atom_site_aniso_type_symbol
_atom_site_aniso_U_11
_atom_site_aniso_U_22
_atom_site_aniso_U_33
_atom_site_aniso_U_12
_atom_site_aniso_U_13
_atom_site_aniso_U_23
Rb1 Rb 0.078(3) 0.114(4) 0.080(3) 0 0 -0.010(3)
Sc1 Sc 0.036(5) 0.092(6) 0.052(5) 0.040(4) 0 0

loop_
_atom_type_symbol
_atom_type_scat_dispersion_real
_atom_type_scat_dispersion_imag
_atom_type_scat_source
B 0.0090 0.0039 'International Tables Vol C tables 4.2.6.8 and 6.1.1.1'
H 0.0000 0.0000 'International Tables Vol C tables 4.2.6.8 and 6.1.1.1'
Rb -0.4688 1.6079 'International Tables Vol C tables 4.2.6.8 and 6.1.1.1'
Sc 0.3119 1.5331 'International Tables Vol C tables 4.2.6.8 and 6.1.1.1'

loop_
_geom_angle_atom_site_label_1
_geom_angle_atom_site_label_2
_geom_angle_atom_site_label_3
_geom_angle_site_symmetry_1
_geom_angle_site_symmetry_3
_geom_angle
H12 Rb1 H12 5_654 8_655 129.47(15)
H12 Rb1 H22 5_654 . 72.2(3)
H12 Rb1 H22 5_654 4_554 91.7(3)
H12 Rb1 H31 5_654 . 95.86(15)
H12 Rb1 H31 5_654 4_554 104.54(15)
H12 Rb1 H22 8_655 . 91.7(3)
H12 Rb1 H22 8_655 4_554 72.2(3)
H12 Rb1 H31 8_655 . 104.54(15)
H12 Rb1 H31 8_655 4_554 95.86(15)
H22 Rb1 H22 . 4_554 142.25(18)
H22 Rb1 H31 . . 43.72(13)
H22 Rb1 H31 . 4_554 172.0(3)
H22 Rb1 H31 4_554 . 172.0(3)
H22 Rb1 H31 4_554 4_554 43.72(13)
H31 Rb1 H31 . 4_554 131.12(11)
B1 Sc1 B1 . 6_553 109.5(2)
B1 Sc1 B2 . 1_455 110.17(16)
B1 Sc1 B3 . . 108.76(17)
B1 Sc1 B2 6_553 1_455 110.17(16)
B1 Sc1 B3 6_553 . 108.76(17)
B2 Sc1 B3 1_455 . 109.5(3)
Sc1 B1 H11 . . 70.5(3)
Sc1 B1 H12 . . 180
Sc1 B1 H13 . . 70.5(3)
Sc1 B1 H14 . . 70.5(3)
H11 B1 H12 . . 109.5(3)
H11 B1 H13 . . 109.5(7)
H11 B1 H14 . . 109.5(3)
H12 B1 H13 . . 109.5(4)
H12 B1 H14 . . 109.5(7)
H13 B1 H14 . . 109.5(4)
Sc1 B2 H21 1_655 . 70.5(4)
Sc1 B2 H21 1_655 6_553 70.5(4)
Sc1 B2 H22 1_655 . 180
Sc1 B2 H23 1_655 . 70.5(3)
H21 B2 H21 . 6_553 109.5(8)
H21 B2 H22 . . 109.5(7)
H21 B2 H23 . . 109.5(6)
H21 B2 H22 6_553 . 109.5(7)
H21 B2 H23 6_553 . 109.5(6)
H22 B2 H23 . . 109.5(10)
Sc1 B3 H31 . . 70.5(4)
Sc1 B3 H32 . . 70.5(4)
Sc1 B3 H32 . 6_553 70.5(4)
Sc1 B3 H33 . . 180
H31 B3 H32 . . 109.5(5)
H31 B3 H32 . 6_553 109.5(5)
H31 B3 H33 . . 109.5(4)
H32 B3 H32 . 6_553 109.47(17)
H32 B3 H33 . . 109.5(5)
H32 B3 H33 6_553 . 109.5(5)

loop_
_geom_bond_atom_site_label_1
_geom_bond_atom_site_label_2
_geom_bond_site_symmetry_2
_geom_bond_distance
Rb1 H12 5_654 2.716(8)
Rb1 H12 8_655 2.716(8)
Rb1 H22 . 3.017(3)
Rb1 H22 4_554 3.017(3)
Rb1 H31 . 3.0949(18)
Rb1 H31 4_554 3.0949(18)
Sc1 B1 . 2.360(4)
Sc1 B1 6_553 2.360(4)
Sc1 B2 1_455 2.360(7)
Sc1 B3 . 2.360(7)
B1 H11 . 1.150(5)
B1 H12 . 1.150(6)
B1 H13 . 1.150(8)
B1 H14 . 1.150(5)
B2 H21 . 1.150(6)
B2 H21 6_553 1.150(6)
B2 H22 . 1.150(9)
B2 H23 . 1.150(14)
B3 H31 . 1.150(9)
B3 H32 . 1.1500(14)
B3 H32 6_553 1.1500(14)
B3 H33 . 1.150(9)

loop_
_restr_distance_atom_site_label_1
_restr_distance_atom_site_label_2
_restr_distance_target
_restr_distance_target_weight_param
B1 H11 1.15 0.01
B1 H12 1.15 0.01
B1 H13 1.15 0.01
B1 H14 1.15 0.01
B2 H21 1.15 0.01
B2 H22 1.15 0.01
B2 H23 1.15 0.01
B3 H31 1.15 0.01
B3 H32 1.15 0.01
B3 H33 1.15 0.01

loop_
_restr_angle_atom_site_label_1
_restr_angle_atom_site_label_2
_restr_angle_atom_site_label_3
_restr_angle_site_symmetry_3
_restr_angle_target
_restr_angle_target_weight_param
H11 B1 H12 . 109.47 0.01
H11 B1 H13 . 109.47 0.01
H11 B1 H14 . 109.47 0.01
H12 B1 H13 . 109.47 0.01
H12 B1 H14 . 109.47 0.01
H13 B1 H14 . 109.47 0.01
H21 B2 H22 . 109.47 0.01
H21 B2 H23 . 109.47 0.01
H21 B2 H21 6_553 109.47 0.01
H22 B2 H23 . 109.47 0.01
H22 B2 H21 6_553 109.47 0.01
H23 B2 H21 6_553 109.47 0.01
H31 B3 H32 . 109.47 0.01
H31 B3 H33 . 109.47 0.01
H31 B3 H32 6_553 109.47 0.01
H32 B3 H33 . 109.47 0.01
H32 B3 H32 6_553 109.47 0.01
H33 B3 H32 6_553 109.47 0.01

loop_
_restr_equal_distance_atom_site_label_1
_restr_equal_distance_atom_site_label_2
_restr_equal_distance_site_symmetry_2
_restr_equal_distance_class_class_id
_restr_equal_distance_class_target_weight_param
Sc1 H11 . 1 0.01
Sc1 H13 . 1 0.01
Sc1 H14 . 1 0.01
Sc1 H11 6_553 1 0.01
Sc1 H13 6_553 1 0.01
Sc1 H14 6_553 1 0.01
Sc1 H21 6_453 1 0.01
Sc1 H21 1_455 1 0.01
Sc1 H23 1_455 1 0.01
Sc1 H31 . 1 0.01
Sc1 H32 . 1 0.01
Sc1 H32 6_553 1 0.01
